data_1510863
loop_
_publ_author_name
'Zavalii, P.Yu.'
'Kuz'ma, Yu.B.'
'Mykhalenko, S.I.'

_publ_section_title
;
 New incommensurate structures of the borides Pr41(Mn4B4)35 and
 Pr7(Re4B4)6
;
_journal_name_full 'Journal of Alloys Compd.'
_journal_page_first 55
_journal_page_last 59
_journal_paper_doi 10.1016/0925-8388(94)90714-5
_journal_volume 203
_journal_year 1994
_chemical_formula_sum 'B24 Pr7 Re24'
_chemical_name_systematic 'Pr7 Re24 B24'
_space_group_IT_number 116
_symmetry_space_group_name_Hall 'P -4 -2c'
_symmetry_space_group_name_H-M 'P -4 c 2'
_cell_angle_alpha 90
_cell_angle_beta 90
_cell_angle_gamma 90
_cell_formula_units_Z 4
_cell_length_a 10.566
_cell_length_b 10.566
_cell_length_c 25.22
_cell_volume 2815.570
_citation_journal_id_ASTM JALCEU
_cod_data_source_file boron_376.cif
_cod_data_source_block B24Pr7Re24
_cod_original_cell_volume 2815.57
_cod_database_code 1510863

loop_
_symmetry_equiv_pos_as_xyz
x,y,z
y,-x,-z
-x,-y,z
-y,x,-z
-x,y,z+1/2
y,x,-z+1/2
x,-y,z+1/2
-y,-x,-z+1/2

loop_
_atom_site_label
_atom_site_type_symbol
_atom_site_fract_x
_atom_site_fract_y
_atom_site_fract_z
_atom_site_occupancy
_atom_site_U_iso_or_equiv
B8 B-3 0.3157 0.4983 0.1241 1 0.0
B9 B-3 0.0017 0.1845 0.1268 1 0.0
Pr1 Pr+3 0.25 0.25 0.75 1 0.0
B3 B-3 0.3162 0.001 0.0838 1 0.0
Pr3 Pr+3 0.252 0.252 0.4681 1 0.0
Re2 Re+2 -0.009 0.1286 0.2066 1 0.0
B12 B-3 0.9988 0.1839 0.4594 1 0.0
Re9 Re+2 0.511 0.3722 0.459 1 0.0
B5 B-3 0.3153 0.5006 0.2902 1 0.0
Re6 Re+2 0.1277 0.489 0.4156 1 0.0
Re4 Re+2 0.1282 0.49 0.0847 1 0.0
Re5 Re+2 0.1282 0.4868 0.2496 1 0.0
Re10 Re+2 0.3729 0.007 -0.0004 1 0.0
Pr4 Pr+3 0.247 0.25 0.5972 1 0.0
Re7 Re+2 0.489 0.3718 0.1239 1 0.0
B10 B-3 0.3173 0.0016 0.2509 1 0.0
Re11 Re+2 0.3726 -0.009 0.1674 1 0.0
Pr2 Pr+3 0.249 0.252 0.323 1 0.0
Re8 Re+2 0.506 0.3722 0.2927 1 0.0
Re12 Re+2 0.3724 -0.009 0.3328 1 0.0
B1 B-3 0.5002 0.1844 0.4993 1 0.0
B2 B-3 0.3161 0.9988 0.9177 1 0.0
Re3 Re+2 0.0164 0.1284 0.3772 1 0.0
Re1 Re+2 -0.0183 0.1294 0.0407 1 0.0
B7 B-3 0.5018 0.1834 0.333 1 0.0
B4 B-3 0.9995 0.185 0.2928 1 0.0
B11 B-3 0.3161 0.5013 0.453 1 0.0
B6 B-3 0.4988 0.1835 0.6653 1 0.0
